data_4302285
loop_
_publ_author_name
'Chiang, Karen P.'
'Barrett, Pamela M.'
'Ding, Feizhi'
'Smith, Jeremy M.'
'Kingsley, Savariraj'
'Brennessel, William W.'
'Clark, Meghan M.'
'Lachicotte, Rene J.'
'Holland, Patrick L.'

_publ_section_title
;
 Ligand Dependence of Binding to Three-Coordinate Fe(II) Complexes
;
_journal_coden_ASTM INOCAJ
_journal_issue 12
_journal_name_full 'Inorganic Chemistry'
_journal_page_first 5106
_journal_page_last 5116
_journal_paper_doi 10.1021/ic802440h
_journal_volume 48
_journal_year 2009
_chemical_formula_moiety 'C42 H60 Fe N2 O'
_chemical_formula_sum 'C42 H60 Fe N2 O'
_chemical_formula_weight 664.77
_chemical_name_common holsk04
_space_group_IT_number 14
_symmetry_cell_setting monoclinic
_symmetry_space_group_name_Hall '-P 2ybc'
_symmetry_space_group_name_H-M 'P 1 21/c 1'
_atom_sites_solution_hydrogens geom
_atom_sites_solution_primary direct
_atom_sites_solution_secondary difmap
_audit_creation_method SHELXL-97
_cell_angle_alpha 90.00
_cell_angle_beta 115.819(1)
_cell_angle_gamma 90.00
_cell_formula_units_Z 4
_cell_length_a 22.0892(14)
_cell_length_b 9.6154(6)
_cell_length_c 20.5038(13)
_cell_measurement_reflns_used 5061
_cell_measurement_temperature 193(2)
_cell_measurement_theta_max 26.62
_cell_measurement_theta_min 2.57
_cell_volume 3920.2(4)
_computing_cell_refinement 'SAINT (Bruker, 2003)'
_computing_data_collection 'SMART (Bruker, 2003)'
_computing_data_reduction 'SAINT (Bruker, 2003)'
_computing_molecular_graphics 'SHELXTL (Bruker, 2000)'
_computing_publication_material 'SHELXTL (Bruker, 2000)'
_computing_structure_refinement 'SHELXL-97 (Sheldrick, 1997)'
_computing_structure_solution 'SHELXS-97 (Sheldrick, 1997)'
_diffrn_ambient_temperature 193(2)
_diffrn_measured_fraction_theta_full 0.980
_diffrn_measured_fraction_theta_max 0.980
_diffrn_measurement_device_type 'Siemens SMART CCD Platform'
_diffrn_measurement_method 'area detector, \w scans per \f'
_diffrn_radiation_monochromator graphite
_diffrn_radiation_source 'normal-focus sealed tube'
_diffrn_radiation_type MoK\a
_diffrn_radiation_wavelength 0.71073
_diffrn_reflns_av_R_equivalents 0.0339
_diffrn_reflns_av_sigmaI/netI 0.0516
_diffrn_reflns_limit_h_max 24
_diffrn_reflns_limit_h_min -27
_diffrn_reflns_limit_k_max 11
_diffrn_reflns_limit_k_min -11
_diffrn_reflns_limit_l_max 25
_diffrn_reflns_limit_l_min -15
_diffrn_reflns_number 20446
_diffrn_reflns_theta_full 26.02
_diffrn_reflns_theta_max 26.02
_diffrn_reflns_theta_min 1.99
_exptl_absorpt_coefficient_mu 0.417
_exptl_absorpt_correction_T_max 0.9595
_exptl_absorpt_correction_T_min 0.8923
_exptl_absorpt_correction_type multi-scan
_exptl_absorpt_process_details 'SADABS (Blessing, 1995)'
_exptl_crystal_colour orange
_exptl_crystal_density_diffrn 1.126
_exptl_crystal_density_method 'not measured'
_exptl_crystal_description plate
_exptl_crystal_F_000 1440
_exptl_crystal_size_max 0.28
_exptl_crystal_size_mid 0.24
_exptl_crystal_size_min 0.10
_refine_diff_density_max 0.263
_refine_diff_density_min -0.293
_refine_diff_density_rms 0.040
_refine_ls_extinction_method none
_refine_ls_goodness_of_fit_ref 1.053
_refine_ls_hydrogen_treatment constr
_refine_ls_matrix_type full
_refine_ls_number_parameters 440
_refine_ls_number_reflns 7558
_refine_ls_number_restraints 6
_refine_ls_restrained_S_all 1.054
_refine_ls_R_factor_all 0.0838
_refine_ls_R_factor_gt 0.0508
_refine_ls_shift/su_max 0.001
_refine_ls_shift/su_mean 0.000
_refine_ls_structure_factor_coef Fsqd
_refine_ls_weighting_details 'calc w=1/[\s^2^(Fo^2^)+(0.0430P)^2^+0.9934P] where P=(Fo^2^+2Fc^2^)/3'
_refine_ls_weighting_scheme calc
_refine_ls_wR_factor_gt 0.0975
_refine_ls_wR_factor_ref 0.1072
_reflns_number_gt 5588
_reflns_number_total 7558
_reflns_threshold_expression >2sigma(I)
_cod_data_source_file ic802440h_si_001_2.cif
_cod_data_source_block holsk04
_cod_database_code 4302285

loop_
_symmetry_equiv_pos_as_xyz
'x, y, z'
'-x, y+1/2, -z+1/2'
'-x, -y, -z'
'x, -y-1/2, z-1/2'

loop_
_atom_site_label
_atom_site_type_symbol
_atom_site_fract_x
_atom_site_fract_y
_atom_site_fract_z
_atom_site_U_iso_or_equiv
_atom_site_adp_type
_atom_site_occupancy
_atom_site_symmetry_multiplicity
_atom_site_calc_flag
_atom_site_refinement_flags
_atom_site_disorder_assembly
_atom_site_disorder_group
Fe1 Fe 0.766862(16) 0.12009(3) 0.963095(18) 0.03323(11) Uani 1 1 d . . .
N11 N 0.69126(9) 0.21676(18) 0.96942(10) 0.0290(4) Uani 1 1 d . . .
N21 N 0.82883(9) 0.14576(19) 1.06630(10) 0.0319(4) Uani 1 1 d . . .
C11 C 0.63283(12) 0.3585(2) 1.03220(14) 0.0410(6) Uani 1 1 d . . .
C21 C 0.69216(11) 0.2750(2) 1.02930(13) 0.0327(5) Uani 1 1 d . . .
C31 C 0.75014(12) 0.2698(2) 1.09490(13) 0.0373(6) Uani 1 1 d . . .
H31A H 0.7453 0.3143 1.1337 0.045 Uiso 1 1 calc R . .
C41 C 0.81442(12) 0.2119(2) 1.11506(12) 0.0353(6) Uani 1 1 d . A .
C61 C 0.61847(15) 0.3025(3) 1.09474(16) 0.0595(8) Uani 1 1 d . . .
H61A H 0.5788 0.3493 1.0940 0.089 Uiso 1 1 calc R . .
H61B H 0.6574 0.3205 1.1411 0.089 Uiso 1 1 calc R . .
H61C H 0.6102 0.2021 1.0887 0.089 Uiso 1 1 calc R . .
C71 C 0.65589(15) 0.5113(3) 1.04814(17) 0.0596(8) Uani 1 1 d . . .
H71A H 0.6197 0.5674 1.0502 0.089 Uiso 1 1 calc R . .
H71B H 0.6667 0.5466 1.0096 0.089 Uiso 1 1 calc R . .
H71C H 0.6959 0.5170 1.0947 0.089 Uiso 1 1 calc R . .
C81 C 0.56577(13) 0.3586(3) 0.96411(16) 0.0579(8) Uani 1 1 d . . .
H81A H 0.5330 0.4151 0.9727 0.087 Uiso 1 1 calc R . .
H81B H 0.5490 0.2630 0.9526 0.087 Uiso 1 1 calc R . .
H81C H 0.5723 0.3976 0.9235 0.087 Uiso 1 1 calc R . .
C51 C 0.86336(13) 0.2321(3) 1.19674(13) 0.0489(7) Uani 1 1 d D . .
C91 C 0.83269(19) 0.1645(5) 1.24253(18) 0.0883(15) Uani 0.898(3) 1 d PD A 1
H91A H 0.8233 0.0664 1.2290 0.133 Uiso 0.898(3) 1 calc PR A 1
H91B H 0.7907 0.2122 1.2342 0.133 Uiso 0.898(3) 1 calc PR A 1
H91C H 0.8643 0.1715 1.2939 0.133 Uiso 0.898(3) 1 calc PR A 1
C101 C 0.8733(2) 0.3889(4) 1.21229(19) 0.0824(13) Uani 0.898(3) 1 d PD A 1
H10A H 0.9068 0.4036 1.2624 0.124 Uiso 0.898(3) 1 calc PR A 1
H10B H 0.8305 0.4310 1.2054 0.124 Uiso 0.898(3) 1 calc PR A 1
H10C H 0.8889 0.4321 1.1790 0.124 Uiso 0.898(3) 1 calc PR A 1
C111 C 0.93484(15) 0.1684(4) 1.22400(16) 0.0611(10) Uani 0.898(3) 1 d PD A 1
H11A H 0.9590 0.1798 1.2767 0.092 Uiso 0.898(3) 1 calc PR A 1
H11B H 0.9595 0.2160 1.2007 0.092 Uiso 0.898(3) 1 calc PR A 1
H11C H 0.9312 0.0692 1.2119 0.092 Uiso 0.898(3) 1 calc PR A 1
C91' C 0.9237(13) 0.324(4) 1.2088(16) 0.0883(15) Uani 0.102(3) 1 d PD A 5
H91D H 0.9079 0.4121 1.1827 0.133 Uiso 0.102(3) 1 calc PR A 5
H91E H 0.9526 0.2764 1.1907 0.133 Uiso 0.102(3) 1 calc PR A 5
H91F H 0.9494 0.3429 1.2607 0.133 Uiso 0.102(3) 1 calc PR A 5
C10' C 0.8789(17) 0.094(2) 1.2337(15) 0.0824(13) Uani 0.102(3) 1 d PD A 5
H10J H 0.9096 0.1068 1.2850 0.124 Uiso 0.102(3) 1 calc PR A 5
H10K H 0.9001 0.0342 1.2109 0.124 Uiso 0.102(3) 1 calc PR A 5
H10L H 0.8372 0.0508 1.2294 0.124 Uiso 0.102(3) 1 calc PR A 5
C11' C 0.8293(13) 0.325(3) 1.2366(13) 0.0611(10) Uani 0.102(3) 1 d PD A 5
H11J H 0.8165 0.4153 1.2125 0.092 Uiso 0.102(3) 1 calc PR A 5
H11K H 0.8614 0.3383 1.2873 0.092 Uiso 0.102(3) 1 calc PR A 5
H11L H 0.7892 0.2773 1.2343 0.092 Uiso 0.102(3) 1 calc PR A 5
C12 C 0.63614(11) 0.2080(2) 0.89876(12) 0.0311(5) Uani 1 1 d . . .
C22 C 0.63425(11) 0.3004(2) 0.84466(13) 0.0349(6) Uani 1 1 d . . .
C32 C 0.58494(12) 0.2792(3) 0.77420(14) 0.0452(7) Uani 1 1 d . . .
H32A H 0.5828 0.3405 0.7369 0.054 Uiso 1 1 calc R . .
C42 C 0.53949(13) 0.1723(3) 0.75737(15) 0.0537(7) Uani 1 1 d . . .
H42A H 0.5061 0.1605 0.7090 0.064 Uiso 1 1 calc R . .
C52 C 0.54251(13) 0.0816(3) 0.81114(14) 0.0496(7) Uani 1 1 d . . .
H52A H 0.5109 0.0078 0.7991 0.059 Uiso 1 1 calc R . .
C62 C 0.59076(11) 0.0962(2) 0.88220(13) 0.0355(6) Uani 1 1 d . . .
C72 C 0.68424(12) 0.4183(2) 0.86057(14) 0.0409(6) Uani 1 1 d . . .
H72A H 0.7141 0.4184 0.9138 0.049 Uiso 1 1 calc R . .
C82 C 0.64980(15) 0.5603(3) 0.84051(17) 0.0588(8) Uani 1 1 d . . .
H82A H 0.6220 0.5744 0.8664 0.088 Uiso 1 1 calc R . .
H82B H 0.6213 0.5639 0.7882 0.088 Uiso 1 1 calc R . .
H82C H 0.6840 0.6335 0.8541 0.088 Uiso 1 1 calc R . .
C92 C 0.72850(14) 0.3952(3) 0.82122(16) 0.0563(8) Uani 1 1 d . . .
H92A H 0.7504 0.3042 0.8346 0.085 Uiso 1 1 calc R . .
H92B H 0.7628 0.4682 0.8351 0.085 Uiso 1 1 calc R . .
H92C H 0.7006 0.3985 0.7688 0.085 Uiso 1 1 calc R . .
C102 C 0.59652(12) -0.0078(2) 0.94027(14) 0.0420(6) Uani 1 1 d . . .
H10D H 0.6156 0.0422 0.9878 0.050 Uiso 1 1 calc R . .
C112 C 0.52955(15) -0.0706(4) 0.92955(17) 0.0729(10) Uani 1 1 d . . .
H11D H 0.4973 0.0042 0.9233 0.109 Uiso 1 1 calc R . .
H11E H 0.5360 -0.1265 0.9721 0.109 Uiso 1 1 calc R . .
H11F H 0.5122 -0.1298 0.8863 0.109 Uiso 1 1 calc R . .
C122 C 0.64565(17) -0.1235(3) 0.94496(19) 0.0745(10) Uani 1 1 d . . .
H12A H 0.6903 -0.0835 0.9581 0.112 Uiso 1 1 calc R . .
H12B H 0.6299 -0.1701 0.8979 0.112 Uiso 1 1 calc R . .
H12C H 0.6483 -0.1911 0.9819 0.112 Uiso 1 1 calc R . .
C13 C 0.89311(11) 0.0886(2) 1.07782(12) 0.0354(6) Uani 1 1 d . . .
C23 C 0.94094(12) 0.1756(3) 1.07042(13) 0.0384(6) Uani 1 1 d . . .
C33 C 1.00051(13) 0.1160(3) 1.07698(14) 0.0483(7) Uani 1 1 d . . .
H33A H 1.0339 0.1737 1.0734 0.058 Uiso 1 1 calc R . .
C43 C 1.01261(13) -0.0246(3) 1.08852(14) 0.0519(7) Uani 1 1 d . . .
H43A H 1.0541 -0.0628 1.0937 0.062 Uiso 1 1 calc R . .
C53 C 0.96416(13) -0.1091(3) 1.09253(14) 0.0478(7) Uani 1 1 d . . .
H53A H 0.9724 -0.2062 1.0994 0.057 Uiso 1 1 calc R . .
C63 C 0.90330(12) -0.0561(3) 1.08680(13) 0.0414(6) Uani 1 1 d . . .
C73 C 0.92744(13) 0.3296(3) 1.05359(15) 0.0469(7) Uani 1 1 d . . .
H73A H 0.8901 0.3579 1.0659 0.056 Uiso 1 1 calc R . .
C83 C 0.98828(16) 0.4214(3) 1.09695(19) 0.0740(10) Uani 1 1 d . . .
H83A H 1.0029 0.4058 1.1489 0.111 Uiso 1 1 calc R . .
H83B H 0.9760 0.5193 1.0855 0.111 Uiso 1 1 calc R . .
H83C H 1.0250 0.3979 1.0843 0.111 Uiso 1 1 calc R . .
C93 C 0.90401(17) 0.3530(3) 0.97227(17) 0.0724(9) Uani 1 1 d . . .
H93A H 0.8645 0.2950 0.9449 0.109 Uiso 1 1 calc R . .
H93B H 0.9403 0.3280 0.9592 0.109 Uiso 1 1 calc R . .
H93C H 0.8922 0.4512 0.9607 0.109 Uiso 1 1 calc R . .
C103 C 0.85061(13) -0.1542(3) 1.08976(16) 0.0520(7) Uani 1 1 d . . .
H10E H 0.8114 -0.0968 1.0858 0.062 Uiso 1 1 calc R . .
C113 C 0.82569(16) -0.2559(3) 1.02652(18) 0.0749(10) Uani 1 1 d . . .
H11G H 0.8086 -0.2041 0.9808 0.112 Uiso 1 1 calc R . .
H11H H 0.7896 -0.3132 1.0279 0.112 Uiso 1 1 calc R . .
H11I H 0.8629 -0.3160 1.0302 0.112 Uiso 1 1 calc R . .
C123 C 0.87703(17) -0.2341(3) 1.16210(18) 0.0762(10) Uani 1 1 d . . .
H12D H 0.8925 -0.1677 1.2024 0.114 Uiso 1 1 calc R . .
H12E H 0.9145 -0.2940 1.1666 0.114 Uiso 1 1 calc R . .
H12F H 0.8408 -0.2913 1.1633 0.114 Uiso 1 1 calc R . .
O1 O 0.78860(8) 0.03503(19) 0.89615(9) 0.0503(5) Uani 1 1 d . . .
C14 C 0.76001(13) -0.0490(3) 0.83829(14) 0.0416(6) Uani 1 1 d . . .
C24 C 0.69292(14) -0.0397(3) 0.78978(14) 0.0513(7) Uani 1 1 d . . .
H24A H 0.6654 0.0295 0.7965 0.062 Uiso 1 1 calc R . .
C34 C 0.66510(17) -0.1305(3) 0.73127(15) 0.0636(8) Uani 1 1 d . . .
H34A H 0.6188 -0.1217 0.6988 0.076 Uiso 1 1 calc R . .
C44 C 0.70270(19) -0.2325(3) 0.71915(15) 0.0595(8) Uani 1 1 d . . .
C54 C 0.76952(18) -0.2402(3) 0.76745(18) 0.0640(9) Uani 1 1 d . . .
H54A H 0.7969 -0.3092 0.7604 0.077 Uiso 1 1 calc R . .
C64 C 0.79815(15) -0.1513(3) 0.82581(17) 0.0570(8) Uani 1 1 d . . .
H64A H 0.8445 -0.1601 0.8579 0.068 Uiso 1 1 calc R . .
C74 C 0.6714(2) -0.3330(3) 0.65621(17) 0.0970(14) Uani 1 1 d . . .
H74A H 0.6248 -0.3056 0.6258 0.145 Uiso 0.50 1 calc PR . .
H74B H 0.6723 -0.4272 0.6748 0.145 Uiso 0.50 1 calc PR . .
H74C H 0.6970 -0.3311 0.6273 0.145 Uiso 0.50 1 calc PR . .
H74D H 0.7046 -0.4037 0.6595 0.145 Uiso 0.50 1 calc PR . .
H74E H 0.6571 -0.2821 0.6105 0.145 Uiso 0.50 1 calc PR . .
H74F H 0.6324 -0.3782 0.6580 0.145 Uiso 0.50 1 calc PR . .

loop_
_atom_site_aniso_label
_atom_site_aniso_U_11
_atom_site_aniso_U_22
_atom_site_aniso_U_33
_atom_site_aniso_U_23
_atom_site_aniso_U_13
_atom_site_aniso_U_12
Fe1 0.03211(18) 0.03561(19) 0.02824(18) -0.00459(16) 0.00966(14) 0.00316(16)
N11 0.0294(10) 0.0256(10) 0.0292(10) -0.0031(8) 0.0102(9) -0.0010(8)
N21 0.0315(10) 0.0355(11) 0.0252(10) 0.0005(9) 0.0092(8) -0.0028(8)
C11 0.0449(14) 0.0355(14) 0.0502(16) -0.0080(12) 0.0278(13) -0.0024(11)
C21 0.0377(13) 0.0256(12) 0.0384(14) -0.0042(11) 0.0199(12) -0.0065(10)
C31 0.0473(15) 0.0386(14) 0.0313(13) -0.0107(11) 0.0222(12) -0.0092(12)
C41 0.0382(14) 0.0358(14) 0.0296(13) 0.0007(11) 0.0126(11) -0.0110(11)
C61 0.0623(19) 0.064(2) 0.072(2) -0.0032(16) 0.0480(17) -0.0005(16)
C71 0.072(2) 0.0367(16) 0.081(2) -0.0083(15) 0.0444(19) 0.0018(14)
C81 0.0436(15) 0.063(2) 0.070(2) -0.0093(16) 0.0270(15) 0.0149(14)
C51 0.0492(16) 0.0653(19) 0.0251(13) -0.0046(13) 0.0096(12) -0.0126(14)
C91 0.073(3) 0.152(4) 0.037(2) 0.023(2) 0.0218(19) -0.011(3)
C101 0.087(3) 0.077(3) 0.049(2) -0.028(2) -0.001(2) -0.015(2)
C111 0.0497(19) 0.090(3) 0.0271(16) -0.0015(16) 0.0008(14) -0.0047(18)
C91' 0.073(3) 0.152(4) 0.037(2) 0.023(2) 0.0218(19) -0.011(3)
C10' 0.087(3) 0.077(3) 0.049(2) -0.028(2) -0.001(2) -0.015(2)
C11' 0.0497(19) 0.090(3) 0.0271(16) -0.0015(16) 0.0008(14) -0.0047(18)
C12 0.0259(11) 0.0302(13) 0.0342(13) -0.0019(11) 0.0103(11) 0.0056(10)
C22 0.0331(13) 0.0323(13) 0.0362(14) 0.0031(11) 0.0121(11) 0.0068(11)
C32 0.0413(14) 0.0473(16) 0.0383(15) 0.0138(13) 0.0092(13) 0.0100(13)
C42 0.0383(15) 0.0623(18) 0.0391(16) 0.0023(14) -0.0029(13) -0.0025(14)
C52 0.0408(14) 0.0471(17) 0.0466(17) -0.0030(13) 0.0057(13) -0.0124(12)
C62 0.0347(13) 0.0322(14) 0.0368(14) -0.0020(11) 0.0131(11) -0.0026(11)
C72 0.0405(14) 0.0390(15) 0.0415(15) 0.0068(12) 0.0161(12) 0.0014(11)
C82 0.0668(19) 0.0349(15) 0.084(2) 0.0053(15) 0.0414(18) 0.0008(14)
C92 0.0510(16) 0.0559(18) 0.071(2) 0.0158(16) 0.0346(16) 0.0066(14)
C102 0.0459(15) 0.0354(14) 0.0413(15) -0.0056(12) 0.0160(13) -0.0136(12)
C112 0.067(2) 0.084(2) 0.064(2) 0.0037(18) 0.0250(18) -0.0301(18)
C122 0.101(3) 0.0422(17) 0.093(3) 0.0243(18) 0.054(2) 0.0160(18)
C13 0.0312(12) 0.0443(15) 0.0257(12) 0.0050(11) 0.0078(10) -0.0002(11)
C23 0.0317(13) 0.0488(15) 0.0314(13) -0.0001(11) 0.0107(11) -0.0056(11)
C33 0.0388(14) 0.0623(18) 0.0430(15) 0.0097(14) 0.0170(12) -0.0032(14)
C43 0.0401(15) 0.069(2) 0.0446(16) 0.0126(15) 0.0171(13) 0.0130(15)
C53 0.0472(15) 0.0492(16) 0.0424(15) 0.0154(13) 0.0153(13) 0.0133(14)
C63 0.0380(14) 0.0443(15) 0.0355(14) 0.0102(12) 0.0100(12) 0.0005(12)
C73 0.0452(15) 0.0423(15) 0.0565(18) -0.0004(13) 0.0253(14) -0.0090(12)
C83 0.071(2) 0.058(2) 0.091(3) -0.0063(18) 0.034(2) -0.0234(17)
C93 0.089(2) 0.054(2) 0.069(2) 0.0207(17) 0.029(2) -0.0017(17)
C103 0.0449(15) 0.0380(15) 0.070(2) 0.0139(14) 0.0225(15) 0.0028(12)
C113 0.062(2) 0.059(2) 0.087(3) -0.0007(19) 0.0179(19) -0.0089(16)
C123 0.079(2) 0.071(2) 0.083(2) 0.0275(19) 0.040(2) -0.0039(18)
O1 0.0510(11) 0.0572(12) 0.0441(11) -0.0174(9) 0.0220(9) 0.0020(9)
C14 0.0528(16) 0.0406(15) 0.0387(15) -0.0026(12) 0.0267(14) 0.0016(13)
C24 0.0618(18) 0.0475(17) 0.0376(15) -0.0023(13) 0.0153(14) 0.0122(14)
C34 0.081(2) 0.0571(19) 0.0364(16) 0.0043(15) 0.0098(15) 0.0021(17)
C44 0.107(3) 0.0369(16) 0.0395(17) -0.0012(13) 0.0361(19) -0.0104(17)
C54 0.096(3) 0.0448(18) 0.075(2) -0.0140(17) 0.060(2) -0.0015(17)
C64 0.0555(17) 0.0563(19) 0.069(2) -0.0117(16) 0.0361(16) 0.0040(14)
C74 0.180(4) 0.0498(19) 0.049(2) -0.0096(16) 0.039(2) -0.015(2)

loop_
_atom_type_symbol
_atom_type_description
_atom_type_scat_dispersion_real
_atom_type_scat_dispersion_imag
_atom_type_scat_source
C C 0.0033 0.0016 'International Tables Vol C Tables 4.2.6.8 and 6.1.1.4'
H H 0.0000 0.0000 'International Tables Vol C Tables 4.2.6.8 and 6.1.1.4'
N N 0.0061 0.0033 'International Tables Vol C Tables 4.2.6.8 and 6.1.1.4'
O O 0.0106 0.0060 'International Tables Vol C Tables 4.2.6.8 and 6.1.1.4'
Fe Fe 0.3463 0.8444 'International Tables Vol C Tables 4.2.6.8 and 6.1.1.4'

loop_
_geom_angle_atom_site_label_1
_geom_angle_atom_site_label_2
_geom_angle_atom_site_label_3
_geom_angle
_geom_angle_site_symmetry_1
_geom_angle_site_symmetry_3
_geom_angle_publ_flag
O1 Fe1 N11 140.21(8) . . ?
O1 Fe1 N21 125.01(8) . . ?
N11 Fe1 N21 94.74(8) . . ?
C21 N11 C12 128.11(19) . . ?
C21 N11 Fe1 125.72(15) . . ?
C12 N11 Fe1 106.15(13) . . ?
C41 N21 C13 126.68(19) . . ?
C41 N21 Fe1 125.65(15) . . ?
C13 N21 Fe1 107.55(14) . . ?
C81 C11 C71 107.0(2) . . ?
C81 C11 C61 106.9(2) . . ?
C71 C11 C61 108.9(2) . . ?
C81 C11 C21 117.4(2) . . ?
C71 C11 C21 107.02(19) . . ?
C61 C11 C21 109.4(2) . . ?
N11 C21 C31 120.5(2) . . ?
N11 C21 C11 124.9(2) . . ?
C31 C21 C11 114.5(2) . . ?
C21 C31 C41 132.9(2) . . ?
C21 C31 H31A 113.5 . . ?
C41 C31 H31A 113.5 . . ?
N21 C41 C31 120.5(2) . . ?
N21 C41 C51 125.7(2) . . ?
C31 C41 C51 113.8(2) . . ?
C11 C61 H61A 109.5 . . ?
C11 C61 H61B 109.5 . . ?
H61A C61 H61B 109.5 . . ?
C11 C61 H61C 109.5 . . ?
H61A C61 H61C 109.5 . . ?
H61B C61 H61C 109.5 . . ?
C11 C71 H71A 109.5 . . ?
C11 C71 H71B 109.5 . . ?
H71A C71 H71B 109.5 . . ?
C11 C71 H71C 109.5 . . ?
H71A C71 H71C 109.5 . . ?
H71B C71 H71C 109.5 . . ?
C11 C81 H81A 109.5 . . ?
C11 C81 H81B 109.5 . . ?
H81A C81 H81B 109.5 . . ?
C11 C81 H81C 109.5 . . ?
H81A C81 H81C 109.5 . . ?
H81B C81 H81C 109.5 . . ?
C10' C51 C91 51.2(14) . . ?
C10' C51 C91' 116.2(17) . . ?
C91 C51 C91' 137.6(11) . . ?
C10' C51 C101 141.9(11) . . ?
C91 C51 C101 110.7(3) . . ?
C91' C51 C101 50.4(14) . . ?
C10' C51 C111 59.6(14) . . ?
C91 C51 C111 105.4(3) . . ?
C91' C51 C111 59.4(14) . . ?
C101 C51 C111 106.3(3) . . ?
C10' C51 C41 109.4(11) . . ?
C91 C51 C41 108.8(2) . . ?
C91' C51 C41 113.2(11) . . ?
C101 C51 C41 108.3(2) . . ?
C111 C51 C41 117.2(2) . . ?
C10' C51 C11' 106.9(16) . . ?
C91 C51 C11' 59.2(11) . . ?
C91' C51 C11' 99.6(15) . . ?
C101 C51 C11' 53.5(11) . . ?
C111 C51 C11' 131.8(9) . . ?
C41 C51 C11' 110.9(9) . . ?
C51 C91 H91A 109.5 . . ?
C51 C91 H91B 109.5 . . ?
C51 C91 H91C 109.5 . . ?
C51 C101 H10A 109.5 . . ?
C51 C101 H10B 109.5 . . ?
C51 C101 H10C 109.5 . . ?
C51 C111 H11A 109.5 . . ?
C51 C111 H11B 109.5 . . ?
C51 C111 H11C 109.5 . . ?
C51 C91' H91D 109.5 . . ?
C51 C91' H91E 109.5 . . ?
H91D C91' H91E 109.5 . . ?
C51 C91' H91F 109.5 . . ?
H91D C91' H91F 109.5 . . ?
H91E C91' H91F 109.5 . . ?
C51 C10' H10J 109.5 . . ?
C51 C10' H10K 109.5 . . ?
H10J C10' H10K 109.5 . . ?
C51 C10' H10L 109.5 . . ?
H10J C10' H10L 109.5 . . ?
H10K C10' H10L 109.5 . . ?
C51 C11' H11J 109.5 . . ?
C51 C11' H11K 109.5 . . ?
H11J C11' H11K 109.5 . . ?
C51 C11' H11L 109.5 . . ?
H11J C11' H11L 109.5 . . ?
H11K C11' H11L 109.5 . . ?
C22 C12 C62 121.2(2) . . ?
C22 C12 N11 118.7(2) . . ?
C62 C12 N11 119.4(2) . . ?
C32 C22 C12 117.8(2) . . ?
C32 C22 C72 119.9(2) . . ?
C12 C22 C72 122.3(2) . . ?
C42 C32 C22 121.7(2) . . ?
C42 C32 H32A 119.1 . . ?
C22 C32 H32A 119.1 . . ?
C32 C42 C52 119.7(2) . . ?
C32 C42 H42A 120.1 . . ?
C52 C42 H42A 120.1 . . ?
C42 C52 C62 121.4(2) . . ?
C42 C52 H52A 119.3 . . ?
C62 C52 H52A 119.3 . . ?
C52 C62 C12 118.1(2) . . ?
C52 C62 C102 121.4(2) . . ?
C12 C62 C102 120.5(2) . . ?
C22 C72 C82 112.3(2) . . ?
C22 C72 C92 110.5(2) . . ?
C82 C72 C92 110.2(2) . . ?
C22 C72 H72A 107.9 . . ?
C82 C72 H72A 107.9 . . ?
C92 C72 H72A 107.9 . . ?
C72 C82 H82A 109.5 . . ?
C72 C82 H82B 109.5 . . ?
H82A C82 H82B 109.5 . . ?
C72 C82 H82C 109.5 . . ?
H82A C82 H82C 109.5 . . ?
H82B C82 H82C 109.5 . . ?
C72 C92 H92A 109.5 . . ?
C72 C92 H92B 109.5 . . ?
H92A C92 H92B 109.5 . . ?
C72 C92 H92C 109.5 . . ?
H92A C92 H92C 109.5 . . ?
H92B C92 H92C 109.5 . . ?
C62 C102 C112 113.8(2) . . ?
C62 C102 C122 110.1(2) . . ?
C112 C102 C122 109.9(2) . . ?
C62 C102 H10D 107.6 . . ?
C112 C102 H10D 107.6 . . ?
C122 C102 H10D 107.6 . . ?
C102 C112 H11D 109.5 . . ?
C102 C112 H11E 109.5 . . ?
H11D C112 H11E 109.5 . . ?
C102 C112 H11F 109.5 . . ?
H11D C112 H11F 109.5 . . ?
H11E C112 H11F 109.5 . . ?
C102 C122 H12A 109.5 . . ?
C102 C122 H12B 109.5 . . ?
H12A C122 H12B 109.5 . . ?
C102 C122 H12C 109.5 . . ?
H12A C122 H12C 109.5 . . ?
H12B C122 H12C 109.5 . . ?
C23 C13 C63 121.1(2) . . ?
C23 C13 N21 119.2(2) . . ?
C63 C13 N21 119.2(2) . . ?
C33 C23 C13 118.0(2) . . ?
C33 C23 C73 120.6(2) . . ?
C13 C23 C73 121.4(2) . . ?
C43 C33 C23 121.8(2) . . ?
C43 C33 H33A 119.1 . . ?
C23 C33 H33A 119.1 . . ?
C53 C43 C33 119.5(2) . . ?
C53 C43 H43A 120.3 . . ?
C33 C43 H43A 120.3 . . ?
C43 C53 C63 121.8(3) . . ?
C43 C53 H53A 119.1 . . ?
C63 C53 H53A 119.1 . . ?
C53 C63 C13 117.7(2) . . ?
C53 C63 C103 119.8(2) . . ?
C13 C63 C103 122.5(2) . . ?
C23 C73 C83 113.2(2) . . ?
C23 C73 C93 109.3(2) . . ?
C83 C73 C93 110.1(2) . . ?
C23 C73 H73A 108.0 . . ?
C83 C73 H73A 108.0 . . ?
C93 C73 H73A 108.0 . . ?
C73 C83 H83A 109.5 . . ?
C73 C83 H83B 109.5 . . ?
H83A C83 H83B 109.5 . . ?
C73 C83 H83C 109.5 . . ?
H83A C83 H83C 109.5 . . ?
H83B C83 H83C 109.5 . . ?
C73 C93 H93A 109.5 . . ?
C73 C93 H93B 109.5 . . ?
H93A C93 H93B 109.5 . . ?
C73 C93 H93C 109.5 . . ?
H93A C93 H93C 109.5 . . ?
H93B C93 H93C 109.5 . . ?
C63 C103 C113 111.3(2) . . ?
C63 C103 C123 111.9(2) . . ?
C113 C103 C123 110.1(2) . . ?
C63 C103 H10E 107.8 . . ?
C113 C103 H10E 107.8 . . ?
C123 C103 H10E 107.8 . . ?
C103 C113 H11G 109.5 . . ?
C103 C113 H11H 109.5 . . ?
H11G C113 H11H 109.5 . . ?
C103 C113 H11I 109.5 . . ?
H11G C113 H11I 109.5 . . ?
H11H C113 H11I 109.5 . . ?
C103 C123 H12D 109.5 . . ?
C103 C123 H12E 109.5 . . ?
H12D C123 H12E 109.5 . . ?
C103 C123 H12F 109.5 . . ?
H12D C123 H12F 109.5 . . ?
H12E C123 H12F 109.5 . . ?
C14 O1 Fe1 138.92(16) . . ?
O1 C14 C24 122.8(2) . . ?
O1 C14 C64 119.9(2) . . ?
C24 C14 C64 117.3(3) . . ?
C14 C24 C34 120.8(3) . . ?
C14 C24 H24A 119.6 . . ?
C34 C24 H24A 119.6 . . ?
C44 C34 C24 121.9(3) . . ?
C44 C34 H34A 119.1 . . ?
C24 C34 H34A 119.1 . . ?
C54 C44 C34 116.8(3) . . ?
C54 C44 C74 121.8(3) . . ?
C34 C44 C74 121.4(3) . . ?
C44 C54 C64 122.3(3) . . ?
C44 C54 H54A 118.9 . . ?
C64 C54 H54A 118.9 . . ?
C54 C64 C14 120.9(3) . . ?
C54 C64 H64A 119.6 . . ?
C14 C64 H64A 119.6 . . ?
C44 C74 H74A 109.5 . . ?
C44 C74 H74B 109.5 . . ?
H74A C74 H74B 109.5 . . ?
C44 C74 H74C 109.5 . . ?
H74A C74 H74C 109.5 . . ?
H74B C74 H74C 109.5 . . ?
C44 C74 H74D 109.5 . . ?
H74A C74 H74D 141.1 . . ?
H74B C74 H74D 56.3 . . ?
H74C C74 H74D 56.3 . . ?
C44 C74 H74E 109.5 . . ?
H74A C74 H74E 56.3 . . ?
H74B C74 H74E 141.1 . . ?
H74C C74 H74E 56.3 . . ?
H74D C74 H74E 109.5 . . ?
C44 C74 H74F 109.5 . . ?
H74A C74 H74F 56.3 . . ?
H74B C74 H74F 56.3 . . ?
H74C C74 H74F 141.1 . . ?
H74D C74 H74F 109.5 . . ?
H74E C74 H74F 109.5 . . ?

loop_
_geom_bond_atom_site_label_1
_geom_bond_atom_site_label_2
_geom_bond_distance
_geom_bond_site_symmetry_2
_geom_bond_publ_flag
Fe1 O1 1.8323(17) . ?
Fe1 N11 1.9643(18) . ?
Fe1 N21 1.9721(18) . ?
N11 C21 1.342(3) . ?
N11 C12 1.433(3) . ?
N21 C41 1.335(3) . ?
N21 C13 1.443(3) . ?
C11 C81 1.530(4) . ?
C11 C71 1.543(3) . ?
C11 C61 1.546(4) . ?
C11 C21 1.560(3) . ?
C21 C31 1.397(3) . ?
C31 C41 1.409(3) . ?
C31 H31A 0.9500 . ?
C41 C51 1.560(3) . ?
C61 H61A 0.9800 . ?
C61 H61B 0.9800 . ?
C61 H61C 0.9800 . ?
C71 H71A 0.9800 . ?
C71 H71B 0.9800 . ?
C71 H71C 0.9800 . ?
C81 H81A 0.9800 . ?
C81 H81B 0.9800 . ?
C81 H81C 0.9800 . ?
C51 C10' 1.492(17) . ?
C51 C91 1.522(4) . ?
C51 C91' 1.528(17) . ?
C51 C101 1.537(4) . ?
C51 C111 1.553(4) . ?
C51 C11' 1.600(16) . ?
C91 H91A 0.9800 . ?
C91 H91B 0.9800 . ?
C91 H91C 0.9800 . ?
C101 H10A 0.9800 . ?
C101 H10B 0.9800 . ?
C101 H10C 0.9800 . ?
C111 H11A 0.9800 . ?
C111 H11B 0.9800 . ?
C111 H11C 0.9800 . ?
C91' H91D 0.9800 . ?
C91' H91E 0.9800 . ?
C91' H91F 0.9800 . ?
C10' H10J 0.9800 . ?
C10' H10K 0.9800 . ?
C10' H10L 0.9800 . ?
C11' H11J 0.9800 . ?
C11' H11K 0.9800 . ?
C11' H11L 0.9800 . ?
C12 C22 1.407(3) . ?
C12 C62 1.407(3) . ?
C22 C32 1.394(3) . ?
C22 C72 1.516(3) . ?
C32 C42 1.372(4) . ?
C32 H32A 0.9500 . ?
C42 C52 1.384(4) . ?
C42 H42A 0.9500 . ?
C52 C62 1.388(3) . ?
C52 H52A 0.9500 . ?
C62 C102 1.517(3) . ?
C72 C82 1.529(3) . ?
C72 C92 1.531(3) . ?
C72 H72A 1.0000 . ?
C82 H82A 0.9800 . ?
C82 H82B 0.9800 . ?
C82 H82C 0.9800 . ?
C92 H92A 0.9800 . ?
C92 H92B 0.9800 . ?
C92 H92C 0.9800 . ?
C102 C112 1.522(3) . ?
C102 C122 1.527(4) . ?
C102 H10D 1.0000 . ?
C112 H11D 0.9800 . ?
C112 H11E 0.9800 . ?
C112 H11F 0.9800 . ?
C122 H12A 0.9800 . ?
C122 H12B 0.9800 . ?
C122 H12C 0.9800 . ?
C13 C23 1.407(3) . ?
C13 C63 1.408(3) . ?
C23 C33 1.387(3) . ?
C23 C73 1.520(4) . ?
C33 C43 1.378(4) . ?
C33 H33A 0.9500 . ?
C43 C53 1.375(4) . ?
C43 H43A 0.9500 . ?
C53 C63 1.394(3) . ?
C53 H53A 0.9500 . ?
C63 C103 1.520(3) . ?
C73 C83 1.528(4) . ?
C73 C93 1.532(4) . ?
C73 H73A 1.0000 . ?
C83 H83A 0.9800 . ?
C83 H83B 0.9800 . ?
C83 H83C 0.9800 . ?
C93 H93A 0.9800 . ?
C93 H93B 0.9800 . ?
C93 H93C 0.9800 . ?
C103 C113 1.523(4) . ?
C103 C123 1.542(4) . ?
C103 H10E 1.0000 . ?
C113 H11G 0.9800 . ?
C113 H11H 0.9800 . ?
C113 H11I 0.9800 . ?
C123 H12D 0.9800 . ?
C123 H12E 0.9800 . ?
C123 H12F 0.9800 . ?
O1 C14 1.344(3) . ?
C14 C24 1.382(4) . ?
C14 C64 1.389(3) . ?
C24 C34 1.391(4) . ?
C24 H24A 0.9500 . ?
C34 C44 1.376(4) . ?
C34 H34A 0.9500 . ?
C44 C54 1.375(4) . ?
C44 C74 1.516(4) . ?
C54 C64 1.380(4) . ?
C54 H54A 0.9500 . ?
C64 H64A 0.9500 . ?
C74 H74A 0.9800 . ?
C74 H74B 0.9800 . ?
C74 H74C 0.9800 . ?
C74 H74D 0.9800 . ?
C74 H74E 0.9800 . ?
C74 H74F 0.9800 . ?

loop_
_geom_torsion_atom_site_label_1
_geom_torsion_atom_site_label_2
_geom_torsion_atom_site_label_3
_geom_torsion_atom_site_label_4
_geom_torsion
_geom_torsion_site_symmetry_1
_geom_torsion_site_symmetry_2
_geom_torsion_site_symmetry_3
_geom_torsion_site_symmetry_4
_geom_torsion_publ_flag
O1 Fe1 N11 C21 -177.04(16) . . . . ?
N21 Fe1 N11 C21 0.61(18) . . . . ?
O1 Fe1 N11 C12 4.6(2) . . . . ?
N21 Fe1 N11 C12 -177.80(14) . . . . ?
O1 Fe1 N21 C41 177.45(17) . . . . ?
N11 Fe1 N21 C41 -0.72(19) . . . . ?
O1 Fe1 N21 C13 1.17(18) . . . . ?
N11 Fe1 N21 C13 -177.00(14) . . . . ?
C12 N11 C21 C31 177.7(2) . . . . ?
Fe1 N11 C21 C31 -0.3(3) . . . . ?
C12 N11 C21 C11 -5.5(3) . . . . ?
Fe1 N11 C21 C11 176.42(16) . . . . ?
C81 C11 C21 N11 8.0(3) . . . . ?
C71 C11 C21 N11 -112.2(3) . . . . ?
C61 C11 C21 N11 130.0(2) . . . . ?
C81 C11 C21 C31 -175.0(2) . . . . ?
C71 C11 C21 C31 64.8(3) . . . . ?
C61 C11 C21 C31 -53.1(3) . . . . ?
N11 C21 C31 C41 -0.1(4) . . . . ?
C11 C21 C31 C41 -177.1(2) . . . . ?
C13 N21 C41 C31 176.1(2) . . . . ?
Fe1 N21 C41 C31 0.6(3) . . . . ?
C13 N21 C41 C51 -4.5(4) . . . . ?
Fe1 N21 C41 C51 179.94(17) . . . . ?
C21 C31 C41 N21 -0.1(4) . . . . ?
C21 C31 C41 C51 -179.5(2) . . . . ?
N21 C41 C51 C10' -65.8(16) . . . . ?
C31 C41 C51 C10' 113.6(16) . . . . ?
N21 C41 C51 C91 -120.1(3) . . . . ?
C31 C41 C51 C91 59.3(3) . . . . ?
N21 C41 C51 C91' 65.5(16) . . . . ?
C31 C41 C51 C91' -115.0(16) . . . . ?
N21 C41 C51 C101 119.5(3) . . . . ?
C31 C41 C51 C101 -61.1(3) . . . . ?
N21 C41 C51 C111 -0.8(4) . . . . ?
C31 C41 C51 C111 178.6(2) . . . . ?
N21 C41 C51 C11' 176.5(13) . . . . ?
C31 C41 C51 C11' -4.1(13) . . . . ?
C21 N11 C12 C22 102.1(3) . . . . ?
Fe1 N11 C12 C22 -79.5(2) . . . . ?
C21 N11 C12 C62 -86.8(3) . . . . ?
Fe1 N11 C12 C62 91.5(2) . . . . ?
C62 C12 C22 C32 1.4(3) . . . . ?
N11 C12 C22 C32 172.3(2) . . . . ?
C62 C12 C22 C72 -177.6(2) . . . . ?
N11 C12 C22 C72 -6.7(3) . . . . ?
C12 C22 C32 C42 -0.1(4) . . . . ?
C72 C22 C32 C42 178.9(2) . . . . ?
C22 C32 C42 C52 -0.6(4) . . . . ?
C32 C42 C52 C62 0.0(4) . . . . ?
C42 C52 C62 C12 1.3(4) . . . . ?
C42 C52 C62 C102 -176.6(2) . . . . ?
C22 C12 C62 C52 -1.9(3) . . . . ?
N11 C12 C62 C52 -172.8(2) . . . . ?
C22 C12 C62 C102 175.9(2) . . . . ?
N11 C12 C62 C102 5.1(3) . . . . ?
C32 C22 C72 C82 59.2(3) . . . . ?
C12 C22 C72 C82 -121.9(3) . . . . ?
C32 C22 C72 C92 -64.3(3) . . . . ?
C12 C22 C72 C92 114.7(2) . . . . ?
C52 C62 C102 C112 -32.9(3) . . . . ?
C12 C62 C102 C112 149.3(2) . . . . ?
C52 C62 C102 C122 90.9(3) . . . . ?
C12 C62 C102 C122 -86.8(3) . . . . ?
C41 N21 C13 C23 -85.2(3) . . . . ?
Fe1 N21 C13 C23 91.0(2) . . . . ?
C41 N21 C13 C63 103.0(3) . . . . ?
Fe1 N21 C13 C63 -80.8(2) . . . . ?
C63 C13 C23 C33 -4.1(4) . . . . ?
N21 C13 C23 C33 -175.7(2) . . . . ?
C63 C13 C23 C73 174.1(2) . . . . ?
N21 C13 C23 C73 2.5(3) . . . . ?
C13 C23 C33 C43 1.7(4) . . . . ?
C73 C23 C33 C43 -176.6(2) . . . . ?
C23 C33 C43 C53 1.1(4) . . . . ?
C33 C43 C53 C63 -1.4(4) . . . . ?
C43 C53 C63 C13 -1.0(4) . . . . ?
C43 C53 C63 C103 178.5(2) . . . . ?
C23 C13 C63 C53 3.8(4) . . . . ?
N21 C13 C63 C53 175.4(2) . . . . ?
C23 C13 C63 C103 -175.7(2) . . . . ?
N21 C13 C63 C103 -4.1(4) . . . . ?
C33 C23 C73 C83 -43.3(4) . . . . ?
C13 C23 C73 C83 138.4(3) . . . . ?
C33 C23 C73 C93 79.7(3) . . . . ?
C13 C23 C73 C93 -98.5(3) . . . . ?
C53 C63 C103 C113 -63.1(3) . . . . ?
C13 C63 C103 C113 116.4(3) . . . . ?
C53 C63 C103 C123 60.6(3) . . . . ?
C13 C63 C103 C123 -119.9(3) . . . . ?
N11 Fe1 O1 C14 -39.9(3) . . . . ?
N21 Fe1 O1 C14 143.0(2) . . . . ?
Fe1 O1 C14 C24 36.2(4) . . . . ?
Fe1 O1 C14 C64 -143.2(2) . . . . ?
O1 C14 C24 C34 -178.9(2) . . . . ?
C64 C14 C24 C34 0.5(4) . . . . ?
C14 C24 C34 C44 0.0(5) . . . . ?
C24 C34 C44 C54 -0.5(4) . . . . ?
C24 C34 C44 C74 178.5(3) . . . . ?
C34 C44 C54 C64 0.4(5) . . . . ?
C74 C44 C54 C64 -178.6(3) . . . . ?
C44 C54 C64 C14 0.1(5) . . . . ?
O1 C14 C64 C54 178.8(3) . . . . ?
C24 C14 C64 C54 -0.5(4) . . . . ?
